data_7002778
loop_
_publ_author_name
'Sabiah, Shahulhameed'
'Varghese, Babu'
'Murthy, Narasimha N.'

_publ_section_title
;
 Mononuclear [(BP)2MX]n+ (M = Cu2+, Co2+, Zn2+; X = OH2, Cl&#x2212;)
 complexes with a new biphenyl appended N-bidentate ligand: structural,
 spectroscopic, solution equilibrium and ligand dynamic studies
;
_journal_coden_ASTM DTARAF
_journal_issue 44
_journal_name_full 'Dalton Transactions'
_journal_page_first 9770
_journal_page_last 9780
_journal_paper_doi 10.1039/b910519k
_journal_year 2009
_chemical_formula_sum 'C40 H38 Cl2 N4 O9 Zn'
_chemical_formula_weight 855.01
_space_group_IT_number 15
_symmetry_cell_setting monoclinic
_symmetry_space_group_name_Hall '-C 2yc'
_symmetry_space_group_name_H-M 'C 1 2/c 1'
_atom_sites_solution_hydrogens geom
_atom_sites_solution_primary direct
_atom_sites_solution_secondary difmap
_audit_creation_method SHELXL-97
_cell_angle_alpha 90.00
_cell_angle_beta 115.408(13)
_cell_angle_gamma 90.00
_cell_formula_units_Z 4
_cell_length_a 22.156(5)
_cell_length_b 9.8328(17)
_cell_length_c 20.202(2)
_cell_measurement_reflns_used 25
_cell_measurement_temperature 293(2)
_cell_measurement_theta_max 15
_cell_measurement_theta_min 10
_cell_volume 3975.4(13)
_computing_cell_refinement 'cad4 programs'
_computing_data_collection 'cad4 programs'
_computing_data_reduction 'xcad4 (wingx)'
_computing_molecular_graphics 'ortep3 (wingx)'
_computing_publication_material 'SHELXL-97 (Sheldrick, 1997)'
_computing_structure_refinement 'SHELXL-97 (Sheldrick, 1997)'
_computing_structure_solution 'sir92 (wingx)'
_diffrn_ambient_temperature 293(2)
_diffrn_measured_fraction_theta_full 0.999
_diffrn_measured_fraction_theta_max 0.999
_diffrn_measurement_device_type 'cad4 diffractometer'
_diffrn_measurement_method '\w-2\t scan'
_diffrn_radiation_monochromator graphite
_diffrn_radiation_source 'fine-focus sealed tube'
_diffrn_radiation_type MoK\a
_diffrn_radiation_wavelength 0.71073
_diffrn_reflns_av_R_equivalents 0.0238
_diffrn_reflns_av_sigmaI/netI 0.0334
_diffrn_reflns_limit_h_max 23
_diffrn_reflns_limit_h_min -26
_diffrn_reflns_limit_k_max 11
_diffrn_reflns_limit_k_min 0
_diffrn_reflns_limit_l_max 23
_diffrn_reflns_limit_l_min -1
_diffrn_reflns_number 6164
_diffrn_reflns_theta_full 24.98
_diffrn_reflns_theta_max 24.98
_diffrn_reflns_theta_min 2.04
_diffrn_standards_decay_% 0
_diffrn_standards_interval_time 3600
_diffrn_standards_number 2
_exptl_absorpt_coefficient_mu 0.812
_exptl_absorpt_correction_T_max 0.991
_exptl_absorpt_correction_T_min 0.882
_exptl_absorpt_correction_type psi-scan
_exptl_absorpt_process_details
;
North A.C.T., Phillips D.C. & Mathews F.S. (1968) Acta. Cryst. A24, 351
Number of psi-scan sets used was 3
Theta correction was applied.
Averaged transmission function was used.
No Fourier smoothing was applied.
;
_exptl_crystal_colour 'pale yellow'
_exptl_crystal_density_diffrn 1.429
_exptl_crystal_density_method 'not measured'
_exptl_crystal_description needle
_exptl_crystal_F_000 1768
_exptl_crystal_size_max 0.3
_exptl_crystal_size_mid 0.2
_exptl_crystal_size_min 0.2
_refine_diff_density_max 0.724
_refine_diff_density_min -0.450
_refine_diff_density_rms 0.060
_refine_ls_extinction_method none
_refine_ls_goodness_of_fit_ref 1.056
_refine_ls_hydrogen_treatment constr
_refine_ls_matrix_type full
_refine_ls_number_parameters 291
_refine_ls_number_reflns 3496
_refine_ls_number_restraints 20
_refine_ls_restrained_S_all 1.089
_refine_ls_R_factor_all 0.1007
_refine_ls_R_factor_gt 0.0613
_refine_ls_shift/su_max 0.001
_refine_ls_shift/su_mean 0.000
_refine_ls_structure_factor_coef Fsqd
_refine_ls_weighting_details 'calc w=1/[\s^2^(Fo^2^)+(0.0652P)^2^+14.5152P] where P=(Fo^2^+2Fc^2^)/3'
_refine_ls_weighting_scheme calc
_refine_ls_wR_factor_gt 0.1454
_refine_ls_wR_factor_ref 0.1737
_reflns_number_gt 2409
_reflns_number_total 3496
_reflns_threshold_expression >2sigma(I)
_cod_data_source_file B910519K.txt
_cod_data_source_block 645340
_cod_original_cell_volume 3975.4(11)
_cod_original_sg_symbol_H-M C2/c
_cod_database_code 7002778

loop_
_symmetry_equiv_pos_as_xyz
'x, y, z'
'-x, y, -z+1/2'
'x+1/2, y+1/2, z'
'-x+1/2, y+1/2, -z+1/2'
'-x, -y, -z'
'x, -y, z-1/2'
'-x+1/2, -y+1/2, -z'
'x+1/2, -y+1/2, z-1/2'

loop_
_atom_site_label
_atom_site_type_symbol
_atom_site_fract_x
_atom_site_fract_y
_atom_site_fract_z
_atom_site_U_iso_or_equiv
_atom_site_adp_type
_atom_site_occupancy
_atom_site_symmetry_multiplicity
_atom_site_calc_flag
_atom_site_refinement_flags
_atom_site_disorder_assembly
_atom_site_disorder_group
C1 C 0.4895(3) 0.0433(6) 0.3935(3) 0.0686(14) Uani 1 1 d . . .
H1A H 0.5202 0.1169 0.3981 0.082 Uiso 1 1 calc R . .
H1B H 0.5051 -0.0010 0.4409 0.082 Uiso 1 1 calc R . .
C2 C 0.4214(3) 0.1024(7) 0.3744(4) 0.0799(18) Uani 1 1 d . . .
C3 C 0.4095(3) 0.2381(7) 0.3559(5) 0.106(3) Uani 1 1 d . . .
H3 H 0.4431 0.2917 0.3536 0.128 Uiso 1 1 calc R . .
C4 C 0.3474(4) 0.2953(9) 0.3408(6) 0.138(4) Uani 1 1 d . . .
H4 H 0.3398 0.3872 0.3291 0.166 Uiso 1 1 calc R . .
C5 C 0.2973(4) 0.2154(11) 0.3432(7) 0.149(4) Uani 1 1 d . . .
H5 H 0.2552 0.2524 0.3311 0.179 Uiso 1 1 calc R . .
C6 C 0.3091(4) 0.0833(10) 0.3629(5) 0.123(3) Uani 1 1 d . . .
H6 H 0.2752 0.0314 0.3659 0.147 Uiso 1 1 calc R . .
C7 C 0.3708(3) 0.0227(7) 0.3791(4) 0.084(2) Uani 1 1 d . . .
C8 C 0.3847(3) -0.1197(8) 0.4033(3) 0.0805(19) Uani 1 1 d . . .
C9 C 0.3663(4) -0.1724(11) 0.4573(4) 0.110(3) Uani 1 1 d . . .
H9 H 0.3429 -0.1180 0.4759 0.132 Uiso 1 1 calc R . .
C10 C 0.3825(4) -0.3020(13) 0.4820(4) 0.121(4) Uani 1 1 d . . .
H10 H 0.3699 -0.3351 0.5174 0.145 Uiso 1 1 calc R . .
C11 C 0.4171(4) -0.3847(10) 0.4558(4) 0.110(3) Uani 1 1 d . . .
H11 H 0.4290 -0.4722 0.4743 0.132 Uiso 1 1 calc R . .
C12 C 0.4345(3) -0.3376(7) 0.4018(4) 0.0875(19) Uani 1 1 d . . .
H12 H 0.4569 -0.3942 0.3828 0.105 Uiso 1 1 calc R . .
C13 C 0.4184(3) -0.2063(6) 0.3760(3) 0.0679(15) Uani 1 1 d . . .
C14 C 0.4334(3) -0.1526(5) 0.3144(3) 0.0612(13) Uani 1 1 d . . .
H14A H 0.4419 -0.2291 0.2892 0.073 Uiso 1 1 calc R . .
H14B H 0.3942 -0.1057 0.2794 0.073 Uiso 1 1 calc R . .
C15 C 0.5551(3) -0.1351(6) 0.3736(3) 0.0668(14) Uani 1 1 d . . .
H15A H 0.5514 -0.2177 0.3458 0.080 Uiso 1 1 calc R . .
H15B H 0.5624 -0.1610 0.4227 0.080 Uiso 1 1 calc R . .
C16 C 0.6142(2) -0.0547(6) 0.3774(3) 0.0609(13) Uani 1 1 d . . .
C17 C 0.6786(3) -0.0807(7) 0.4294(3) 0.0823(18) Uani 1 1 d . . .
H17 H 0.6864 -0.1453 0.4659 0.099 Uiso 1 1 calc R . .
C18 C 0.7308(3) -0.0090(8) 0.4263(4) 0.092(2) Uani 1 1 d . . .
H18 H 0.7746 -0.0264 0.4599 0.110 Uiso 1 1 calc R . .
C19 C 0.7177(3) 0.0878(7) 0.3732(4) 0.093(2) Uani 1 1 d . . .
H19 H 0.7524 0.1373 0.3705 0.112 Uiso 1 1 calc R . .
C20 C 0.6531(3) 0.1107(6) 0.3244(4) 0.0804(17) Uani 1 1 d . . .
H20 H 0.6442 0.1772 0.2887 0.096 Uiso 1 1 calc R . .
N1 N 0.49179(18) -0.0577(4) 0.3387(2) 0.0550(10) Uani 1 1 d . . .
N2 N 0.60190(19) 0.0397(5) 0.3264(2) 0.0617(11) Uani 1 1 d . . .
O1 O 0.5000 0.2534(6) 0.2500 0.099(2) Uani 1 2 d S . .
H1 H 0.4649 0.2812 0.2174 0.15(4) Uiso 1 1 calc R . .
Zn Zn 0.5000 0.04887(8) 0.2500 0.0557(3) Uani 1 2 d S . .
Cl1 Cl 0.62177(9) 0.51496(18) 0.34950(12) 0.0993(6) Uani 1 1 d D . .
O2 O 0.6722(7) 0.4160(12) 0.3687(8) 0.202(10) Uani 0.50 1 d PD A 1
O3 O 0.6059(9) 0.5716(15) 0.2862(5) 0.35(2) Uani 0.50 1 d PD A 1
O4 O 0.6417(6) 0.5988(9) 0.4102(5) 0.174(9) Uani 0.50 1 d PD A 1
O5 O 0.5678(6) 0.4376(16) 0.3498(6) 0.157(6) Uani 0.50 1 d PD A 1
O2' O 0.6089(9) 0.4073(14) 0.3032(11) 0.37(2) Uani 0.50 1 d PD A 2
O3' O 0.6375(6) 0.6281(10) 0.3187(7) 0.127(4) Uani 0.50 1 d PD A 2
O4' O 0.6798(5) 0.486(2) 0.4124(7) 0.39(3) Uani 0.50 1 d PD A 2
O5' O 0.5708(8) 0.5462(14) 0.3658(13) 0.39(3) Uani 0.50 1 d PD A 2

loop_
_atom_site_aniso_label
_atom_site_aniso_U_11
_atom_site_aniso_U_22
_atom_site_aniso_U_33
_atom_site_aniso_U_23
_atom_site_aniso_U_13
_atom_site_aniso_U_12
C1 0.059(3) 0.080(4) 0.071(3) -0.029(3) 0.031(3) -0.016(3)
C2 0.067(4) 0.079(4) 0.098(5) -0.047(4) 0.039(3) -0.012(3)
C3 0.085(4) 0.090(5) 0.154(7) -0.057(5) 0.062(5) -0.009(4)
C4 0.111(6) 0.092(6) 0.220(10) -0.058(6) 0.078(7) 0.012(5)
C5 0.080(5) 0.127(8) 0.245(12) -0.078(8) 0.073(7) 0.007(5)
C6 0.079(5) 0.130(7) 0.179(9) -0.066(7) 0.075(5) -0.018(5)
C7 0.065(4) 0.099(5) 0.101(5) -0.047(4) 0.046(3) -0.018(3)
C8 0.059(3) 0.116(5) 0.070(4) -0.034(4) 0.031(3) -0.032(4)
C9 0.086(5) 0.172(9) 0.087(5) -0.054(6) 0.051(4) -0.067(6)
C10 0.104(6) 0.186(10) 0.071(5) -0.017(6) 0.035(4) -0.081(7)
C11 0.092(5) 0.136(7) 0.084(5) 0.022(5) 0.019(4) -0.046(5)
C12 0.079(4) 0.092(5) 0.087(4) 0.008(4) 0.031(4) -0.018(4)
C13 0.059(3) 0.083(4) 0.061(3) -0.014(3) 0.024(3) -0.020(3)
C14 0.064(3) 0.060(3) 0.060(3) -0.013(3) 0.027(2) -0.011(3)
C15 0.065(3) 0.071(4) 0.064(3) 0.009(3) 0.026(3) 0.011(3)
C16 0.052(3) 0.064(3) 0.060(3) -0.015(3) 0.018(2) 0.009(3)
C17 0.068(4) 0.084(4) 0.077(4) -0.008(3) 0.014(3) 0.018(3)
C18 0.046(3) 0.106(5) 0.098(5) -0.021(4) 0.007(3) 0.004(3)
C19 0.052(3) 0.090(5) 0.121(6) -0.017(4) 0.022(4) -0.011(3)
C20 0.055(3) 0.077(4) 0.096(4) -0.005(3) 0.020(3) -0.013(3)
N1 0.050(2) 0.056(2) 0.058(2) -0.013(2) 0.0228(19) -0.0031(19)
N2 0.046(2) 0.062(3) 0.071(3) -0.003(2) 0.019(2) -0.001(2)
O1 0.071(4) 0.056(3) 0.151(6) 0.000 0.030(5) 0.000
Zn 0.0432(4) 0.0519(5) 0.0674(6) 0.000 0.0194(4) 0.000
Cl1 0.0831(11) 0.0752(11) 0.1251(16) 0.0043(11) 0.0309(11) -0.0084(9)
O2 0.37(3) 0.086(9) 0.188(17) 0.060(10) 0.156(19) 0.123(14)
O3 0.61(5) 0.162(18) 0.087(10) 0.052(12) -0.036(18) -0.12(2)
O4 0.136(11) 0.061(6) 0.168(12) -0.020(7) -0.084(10) 0.007(6)
O5 0.131(10) 0.231(17) 0.100(8) -0.032(10) 0.040(7) -0.092(12)
O2' 0.157(17) 0.182(19) 0.71(6) -0.27(3) 0.11(3) -0.030(14)
O3' 0.152(11) 0.098(9) 0.145(12) 0.037(8) 0.078(10) 0.010(8)
O4' 0.083(10) 0.85(7) 0.151(16) 0.22(3) -0.018(10) -0.10(2)
O5' 0.37(3) 0.094(11) 0.95(8) -0.03(2) 0.53(5) 0.003(16)

loop_
_atom_type_symbol
_atom_type_description
_atom_type_scat_dispersion_real
_atom_type_scat_dispersion_imag
_atom_type_scat_source
C C 0.0033 0.0016 'International Tables Vol C Tables 4.2.6.8 and 6.1.1.4'
H H 0.0000 0.0000 'International Tables Vol C Tables 4.2.6.8 and 6.1.1.4'
N N 0.0061 0.0033 'International Tables Vol C Tables 4.2.6.8 and 6.1.1.4'
O O 0.0106 0.0060 'International Tables Vol C Tables 4.2.6.8 and 6.1.1.4'
Cl Cl 0.1484 0.1585 'International Tables Vol C Tables 4.2.6.8 and 6.1.1.4'
Zn Zn 0.2839 1.4301 'International Tables Vol C Tables 4.2.6.8 and 6.1.1.4'

loop_
_geom_angle_atom_site_label_1
_geom_angle_atom_site_label_2
_geom_angle_atom_site_label_3
_geom_angle
_geom_angle_site_symmetry_1
_geom_angle_site_symmetry_3
_geom_angle_publ_flag
N1 C1 C2 114.4(4) . . ?
N1 C1 H1A 108.7 . . ?
C2 C1 H1A 108.7 . . ?
N1 C1 H1B 108.7 . . ?
C2 C1 H1B 108.7 . . ?
H1A C1 H1B 107.6 . . ?
C3 C2 C7 119.4(6) . . ?
C3 C2 C1 119.9(6) . . ?
C7 C2 C1 120.6(6) . . ?
C2 C3 C4 120.4(7) . . ?
C2 C3 H3 119.8 . . ?
C4 C3 H3 119.8 . . ?
C5 C4 C3 119.7(8) . . ?
C5 C4 H4 120.1 . . ?
C3 C4 H4 120.1 . . ?
C6 C5 C4 120.2(8) . . ?
C6 C5 H5 119.9 . . ?
C4 C5 H5 119.9 . . ?
C5 C6 C7 121.7(8) . . ?
C5 C6 H6 119.2 . . ?
C7 C6 H6 119.2 . . ?
C6 C7 C2 118.5(7) . . ?
C6 C7 C8 121.9(7) . . ?
C2 C7 C8 119.6(6) . . ?
C13 C8 C9 117.5(8) . . ?
C13 C8 C7 121.4(6) . . ?
C9 C8 C7 121.1(7) . . ?
C10 C9 C8 120.6(8) . . ?
C10 C9 H9 119.7 . . ?
C8 C9 H9 119.7 . . ?
C9 C10 C11 121.1(8) . . ?
C9 C10 H10 119.4 . . ?
C11 C10 H10 119.4 . . ?
C10 C11 C12 119.8(9) . . ?
C10 C11 H11 120.1 . . ?
C12 C11 H11 120.1 . . ?
C13 C12 C11 119.8(8) . . ?
C13 C12 H12 120.1 . . ?
C11 C12 H12 120.1 . . ?
C12 C13 C8 121.2(6) . . ?
C12 C13 C14 121.6(6) . . ?
C8 C13 C14 117.2(6) . . ?
N1 C14 C13 114.2(4) . . ?
N1 C14 H14A 108.7 . . ?
C13 C14 H14A 108.7 . . ?
N1 C14 H14B 108.7 . . ?
C13 C14 H14B 108.7 . . ?
H14A C14 H14B 107.6 . . ?
N1 C15 C16 112.4(4) . . ?
N1 C15 H15A 109.1 . . ?
C16 C15 H15A 109.1 . . ?
N1 C15 H15B 109.1 . . ?
C16 C15 H15B 109.1 . . ?
H15A C15 H15B 107.9 . . ?
N2 C16 C17 121.3(5) . . ?
N2 C16 C15 116.4(4) . . ?
C17 C16 C15 122.2(6) . . ?
C18 C17 C16 118.8(6) . . ?
C18 C17 H17 120.6 . . ?
C16 C17 H17 120.6 . . ?
C19 C18 C17 119.4(6) . . ?
C19 C18 H18 120.3 . . ?
C17 C18 H18 120.3 . . ?
C20 C19 C18 119.0(6) . . ?
C20 C19 H19 120.5 . . ?
C18 C19 H19 120.5 . . ?
N2 C20 C19 121.9(6) . . ?
N2 C20 H20 119.0 . . ?
C19 C20 H20 119.0 . . ?
C15 N1 C14 110.2(4) . . ?
C15 N1 C1 108.3(4) . . ?
C14 N1 C1 110.9(4) . . ?
C15 N1 Zn 104.1(3) . . ?
C14 N1 Zn 113.6(3) . . ?
C1 N1 Zn 109.5(3) . . ?
C16 N2 C20 119.4(5) . . ?
C16 N2 Zn 113.3(3) . . ?
C20 N2 Zn 127.1(4) . . ?
Zn O1 H1 109.5 . . ?
O1 Zn N2 92.43(12) . . ?
O1 Zn N2 92.43(12) . 2_655 ?
N2 Zn N2 175.1(2) . 2_655 ?
O1 Zn N1 119.16(10) . 2_655 ?
N2 Zn N1 98.16(15) . 2_655 ?
N2 Zn N1 79.45(16) 2_655 2_655 ?
O1 Zn N1 119.16(10) . . ?
N2 Zn N1 79.45(16) . . ?
N2 Zn N1 98.16(15) 2_655 . ?
N1 Zn N1 121.7(2) 2_655 . ?
O3 Cl1 O5' 104.0(12) . . ?
O3 Cl1 O2' 76.6(10) . . ?
O5' Cl1 O2' 113.4(7) . . ?
O3 Cl1 O4 117.8(7) . . ?
O5' Cl1 O4 68.1(9) . . ?
O2' Cl1 O4 165.2(10) . . ?
O3 Cl1 O3' 39.6(7) . . ?
O5' Cl1 O3' 109.0(6) . . ?
O2' Cl1 O3' 109.5(8) . . ?
O4 Cl1 O3' 82.8(7) . . ?
O3 Cl1 O4' 137.7(10) . . ?
O5' Cl1 O4' 111.5(8) . . ?
O2' Cl1 O4' 108.0(8) . . ?
O4 Cl1 O4' 59.6(10) . . ?
O3' Cl1 O4' 105.1(7) . . ?
O3 Cl1 O2 114.6(8) . . ?
O5' Cl1 O2 138.2(9) . . ?
O2' Cl1 O2 63.7(9) . . ?
O4 Cl1 O2 104.8(6) . . ?
O3' Cl1 O2 110.8(8) . . ?
O4' Cl1 O2 45.2(10) . . ?
O3 Cl1 O5 111.2(7) . . ?
O5' Cl1 O5 47.3(7) . . ?
O2' Cl1 O5 70.0(8) . . ?
O4 Cl1 O5 105.3(6) . . ?
O3' Cl1 O5 143.5(8) . . ?
O4' Cl1 O5 109.7(8) . . ?
O2 Cl1 O5 101.5(6) . . ?

loop_
_geom_bond_atom_site_label_1
_geom_bond_atom_site_label_2
_geom_bond_distance
_geom_bond_site_symmetry_2
_geom_bond_publ_flag
C1 N1 1.503(6) . ?
C1 C2 1.503(8) . ?
C1 H1A 0.9700 . ?
C1 H1B 0.9700 . ?
C2 C3 1.380(10) . ?
C2 C7 1.404(8) . ?
C3 C4 1.394(10) . ?
C3 H3 0.9300 . ?
C4 C5 1.378(12) . ?
C4 H4 0.9300 . ?
C5 C6 1.351(13) . ?
C5 H5 0.9300 . ?
C6 C7 1.397(10) . ?
C6 H6 0.9300 . ?
C7 C8 1.471(10) . ?
C8 C13 1.394(8) . ?
C8 C9 1.415(10) . ?
C9 C10 1.360(12) . ?
C9 H9 0.9300 . ?
C10 C11 1.370(12) . ?
C10 H10 0.9300 . ?
C11 C12 1.384(10) . ?
C11 H11 0.9300 . ?
C12 C13 1.380(9) . ?
C12 H12 0.9300 . ?
C13 C14 1.514(7) . ?
C14 N1 1.497(6) . ?
C14 H14A 0.9700 . ?
C14 H14B 0.9700 . ?
C15 N1 1.482(6) . ?
C15 C16 1.502(7) . ?
C15 H15A 0.9700 . ?
C15 H15B 0.9700 . ?
C16 N2 1.326(7) . ?
C16 C17 1.385(7) . ?
C17 C18 1.380(9) . ?
C17 H17 0.9300 . ?
C18 C19 1.368(10) . ?
C18 H18 0.9300 . ?
C19 C20 1.364(8) . ?
C19 H19 0.9300 . ?
C20 N2 1.347(7) . ?
C20 H20 0.9300 . ?
N1 Zn 2.151(4) . ?
N2 Zn 2.121(4) . ?
O1 Zn 2.012(6) . ?
O1 H1 0.8200 . ?
Zn N2 2.121(4) 2_655 ?
Zn N1 2.151(4) 2_655 ?
Cl1 O3 1.296(7) . ?
Cl1 O5' 1.341(7) . ?
Cl1 O2' 1.359(8) . ?
Cl1 O4 1.383(7) . ?
Cl1 O3' 1.390(7) . ?
Cl1 O4' 1.394(8) . ?
Cl1 O2 1.405(7) . ?
Cl1 O5 1.419(7) . ?

loop_
_geom_hbond_atom_site_label_D
_geom_hbond_atom_site_label_H
_geom_hbond_atom_site_label_A
_geom_hbond_distance_DH
_geom_hbond_distance_HA
_geom_hbond_distance_DA
_geom_hbond_angle_DHA
_geom_hbond_site_symmetry_A
O1 H1 O5 0.82 1.97 2.646(12) 139.0 2_655
O1 H1 O2' 0.82 1.95 2.654(15) 143.4 2_655

loop_
_geom_torsion_atom_site_label_1
_geom_torsion_atom_site_label_2
_geom_torsion_atom_site_label_3
_geom_torsion_atom_site_label_4
_geom_torsion
_geom_torsion_site_symmetry_1
_geom_torsion_site_symmetry_2
_geom_torsion_site_symmetry_3
_geom_torsion_site_symmetry_4
_geom_torsion_publ_flag
N1 C1 C2 C3 -112.1(7) . . . . ?
N1 C1 C2 C7 71.6(7) . . . . ?
C7 C2 C3 C4 -1.2(11) . . . . ?
C1 C2 C3 C4 -177.6(7) . . . . ?
C2 C3 C4 C5 -1.0(14) . . . . ?
C3 C4 C5 C6 2.6(16) . . . . ?
C4 C5 C6 C7 -2.1(16) . . . . ?
C5 C6 C7 C2 -0.1(13) . . . . ?
C5 C6 C7 C8 177.7(8) . . . . ?
C3 C2 C7 C6 1.7(10) . . . . ?
C1 C2 C7 C6 178.1(6) . . . . ?
C3 C2 C7 C8 -176.2(6) . . . . ?
C1 C2 C7 C8 0.2(9) . . . . ?
C6 C7 C8 C13 137.1(7) . . . . ?
C2 C7 C8 C13 -45.1(8) . . . . ?
C6 C7 C8 C9 -45.2(9) . . . . ?
C2 C7 C8 C9 132.6(6) . . . . ?
C13 C8 C9 C10 1.3(9) . . . . ?
C7 C8 C9 C10 -176.4(6) . . . . ?
C8 C9 C10 C11 0.2(11) . . . . ?
C9 C10 C11 C12 -1.8(11) . . . . ?
C10 C11 C12 C13 1.8(10) . . . . ?
C11 C12 C13 C8 -0.2(9) . . . . ?
C11 C12 C13 C14 -177.0(5) . . . . ?
C9 C8 C13 C12 -1.3(8) . . . . ?
C7 C8 C13 C12 176.5(5) . . . . ?
C9 C8 C13 C14 175.6(5) . . . . ?
C7 C8 C13 C14 -6.7(8) . . . . ?
C12 C13 C14 N1 -104.8(6) . . . . ?
C8 C13 C14 N1 78.4(6) . . . . ?
N1 C15 C16 N2 -27.5(6) . . . . ?
N1 C15 C16 C17 155.0(5) . . . . ?
N2 C16 C17 C18 -1.9(9) . . . . ?
C15 C16 C17 C18 175.4(5) . . . . ?
C16 C17 C18 C19 1.6(10) . . . . ?
C17 C18 C19 C20 -0.3(11) . . . . ?
C18 C19 C20 N2 -0.7(11) . . . . ?
C16 C15 N1 C14 161.9(4) . . . . ?
C16 C15 N1 C1 -76.7(5) . . . . ?
C16 C15 N1 Zn 39.7(5) . . . . ?
C13 C14 N1 C15 75.6(5) . . . . ?
C13 C14 N1 C1 -44.3(6) . . . . ?
C13 C14 N1 Zn -168.1(4) . . . . ?
C2 C1 N1 C15 -164.2(5) . . . . ?
C2 C1 N1 C14 -43.2(7) . . . . ?
C2 C1 N1 Zn 82.9(5) . . . . ?
C17 C16 N2 C20 0.9(8) . . . . ?
C15 C16 N2 C20 -176.5(5) . . . . ?
C17 C16 N2 Zn 176.2(4) . . . . ?
C15 C16 N2 Zn -1.3(6) . . . . ?
C19 C20 N2 C16 0.4(9) . . . . ?
C19 C20 N2 Zn -174.2(5) . . . . ?
C16 N2 Zn O1 138.1(3) . . . . ?
C20 N2 Zn O1 -47.0(5) . . . . ?
C16 N2 Zn N2 -41.9(3) . . . 2_655 ?
C20 N2 Zn N2 133.0(5) . . . 2_655 ?
C16 N2 Zn N1 -101.9(4) . . . 2_655 ?
C20 N2 Zn N1 72.9(5) . . . 2_655 ?
C16 N2 Zn N1 18.9(4) . . . . ?
C20 N2 Zn N1 -166.2(5) . . . . ?
C15 N1 Zn O1 -117.8(3) . . . . ?
C14 N1 Zn O1 122.4(3) . . . . ?
C1 N1 Zn O1 -2.1(3) . . . . ?
C15 N1 Zn N2 -30.9(3) . . . . ?
C14 N1 Zn N2 -150.7(3) . . . . ?
C1 N1 Zn N2 84.7(3) . . . . ?
C15 N1 Zn N2 144.8(3) . . . 2_655 ?
C14 N1 Zn N2 25.0(3) . . . 2_655 ?
C1 N1 Zn N2 -99.5(3) . . . 2_655 ?
C15 N1 Zn N1 62.2(3) . . . 2_655 ?
C14 N1 Zn N1 -57.6(3) . . . 2_655 ?
C1 N1 Zn N1 177.9(3) . . . 2_655 ?
